data_7064303
loop_
_publ_author_name
'Rayasingh, Amlan Ranjan'
'Manivannan, Vadivelu'

_publ_section_title
;
 Dinuclear palladium(ii) complexes of
 N-(imidazo[1,5-a]pyridin-1-yl)picolinimidamides: highly active catalysts
 for C--C and C--P bond formation
;
_journal_issue 13
_journal_name_full 'New Journal of Chemistry'
_journal_page_first 5541
_journal_page_last 5550
_journal_paper_doi 10.1039/D5NJ04746C
_journal_volume 50
_journal_year 2026
_chemical_formula_moiety 'C19 H14 Cl N5'
_chemical_formula_sum 'C19 H14 Cl N5'
_chemical_formula_weight 347.80
_chemical_name_systematic Imidazopy2Cl
_space_group_crystal_system triclinic
_space_group_IT_number 2
_space_group_name_Hall '-P 1'
_space_group_name_H-M_alt 'P -1'
_atom_sites_solution_hydrogens mixed
_atom_sites_solution_primary dual
_audit_creation_date 2025-06-13
_audit_creation_method
;
Olex2 1.5
(compiled 2025.05.22 svn.r631f81ec for OlexSys, GUI svn.r7248)
;
_audit_update_record
;
2025-10-16 deposited with the CCDC.	2026-03-02 downloaded from the CCDC.
;
_cell_angle_alpha 73.262(6)
_cell_angle_beta 83.132(7)
_cell_angle_gamma 82.570(7)
_cell_formula_units_Z 2
_cell_length_a 8.3384(9)
_cell_length_b 10.0478(6)
_cell_length_c 10.3112(7)
_cell_measurement_reflns_used 2021
_cell_measurement_temperature 293(2)
_cell_measurement_theta_max 27.5330
_cell_measurement_theta_min 3.0900
_cell_volume 817.26(12)
_computing_cell_refinement 'CrysAlisPro 1.171.40.23a (Rigaku OD, 2018)'
_computing_data_collection 'CrysAlisPro 1.171.40.23a (Rigaku OD, 2018)'
_computing_data_reduction 'CrysAlisPro 1.171.40.23a (Rigaku OD, 2018)'
_computing_molecular_graphics 'Olex2 1.5 (Dolomanov et al., 2009)'
_computing_publication_material 'Olex2 1.5 (Dolomanov et al., 2009)'
_computing_structure_refinement 'SHELXL 2018/3 (Sheldrick, 2015)'
_computing_structure_solution 'SHELXT 2018/2 (Sheldrick, 2018)'
_diffrn_ambient_temperature 293(2)
_diffrn_detector 'CCD plate'
_diffrn_detector_area_resol_mean 16.2760
_diffrn_detector_type Eos
_diffrn_measured_fraction_theta_full 0.983
_diffrn_measured_fraction_theta_max 0.983
_diffrn_measurement_details
;
List of Runs (angles in degrees, time in seconds):

  # Type    Start    End  Width  t~exp~   \w     \q     \k     \f   Frames
#--------------------------------------------------------------------------
  1  \w    -20.00  17.00   1.00   16.96    --  -17.33 -99.00  60.00   37
  2  \w    -70.00 -44.00   1.00   16.96    --  -17.33-178.00   0.00   26
  3  \w    -20.00  16.00   1.00   16.96    --  -17.33 -99.00-150.00   36
  4  \w      0.00  88.00   1.00   16.96    --   20.92  38.00  60.00   88
  5  \w     34.00  97.00   1.00   16.96    --   20.92-178.00 -90.00   63
  6  \w    -39.00 -14.00   1.00   16.96    --   20.92 -57.00 -90.00   25
  7  \w     17.00  42.00   1.00   16.96    --   20.92 -57.00 -90.00   25
  8  \w    -48.00  44.00   1.00   16.96    --   20.92 -38.00-120.00   92
;
_diffrn_measurement_device 'four-circle diffractometer'
_diffrn_measurement_device_type 'SuperNova, Single source at offset/far, Eos'
_diffrn_measurement_method '\w scans'
_diffrn_measurement_specimen_support 'Mitegen 50um'
_diffrn_orient_matrix_type 'CrysAlisPro convention (1999,Acta A55,543-557)'
_diffrn_orient_matrix_UB_11 -0.0483547000
_diffrn_orient_matrix_UB_12 0.0322948000
_diffrn_orient_matrix_UB_13 0.0461110000
_diffrn_orient_matrix_UB_21 -0.0474946000
_diffrn_orient_matrix_UB_22 0.0400971000
_diffrn_orient_matrix_UB_23 -0.0531642000
_diffrn_orient_matrix_UB_31 -0.0531117000
_diffrn_orient_matrix_UB_32 -0.0532728000
_diffrn_orient_matrix_UB_33 0.0156970000
_diffrn_radiation_collimation 0.3
_diffrn_radiation_monochromator mirror
_diffrn_radiation_probe x-ray
_diffrn_radiation_type 'Mo K\a'
_diffrn_radiation_wavelength 0.71073
_diffrn_reflns_av_R_equivalents 0.0388
_diffrn_reflns_av_unetI/netI 0.0562
_diffrn_reflns_Laue_measured_fraction_full 0.983
_diffrn_reflns_Laue_measured_fraction_max 0.983
_diffrn_reflns_limit_h_max 9
_diffrn_reflns_limit_h_min -9
_diffrn_reflns_limit_k_max 11
_diffrn_reflns_limit_k_min -11
_diffrn_reflns_limit_l_max 12
_diffrn_reflns_limit_l_min -12
_diffrn_reflns_number 4964
_diffrn_reflns_point_group_measured_fraction_full 0.983
_diffrn_reflns_point_group_measured_fraction_max 0.983
_diffrn_reflns_theta_full 24.999
_diffrn_reflns_theta_max 24.999
_diffrn_reflns_theta_min 2.473
_diffrn_source 'micro-focus sealed X-ray tube'
_diffrn_source_current 24.0
_diffrn_source_power 1.2
_diffrn_source_target Mo
_diffrn_source_type 'SuperNova (Mo) X-ray Source'
_diffrn_source_voltage 50.0
_exptl_absorpt_coefficient_mu 0.246
_exptl_absorpt_correction_T_max 1.00000
_exptl_absorpt_correction_T_min 0.47469
_exptl_absorpt_correction_type multi-scan
_exptl_absorpt_process_details
;
CrysAlisPro 1.171.40.23a (Rigaku Oxford Diffraction, 2018)
Empirical absorption correction using spherical harmonics,
 implemented in SCALE3 ABSPACK scaling algorithm.
;
_exptl_crystal_colour 'clear dark yellow'
_exptl_crystal_colour_lustre clear
_exptl_crystal_colour_modifier dark
_exptl_crystal_colour_primary yellow
_exptl_crystal_density_diffrn 1.413
_exptl_crystal_description needle
_exptl_crystal_F_000 360
_exptl_crystal_recrystallization_method 'slow evaporation'
_exptl_crystal_size_max 0.17
_exptl_crystal_size_mid 0.08
_exptl_crystal_size_min 0.07
_refine_diff_density_max 0.263
_refine_diff_density_min -0.233
_refine_diff_density_rms 0.053
_refine_ls_extinction_coef 0.027(5)
_refine_ls_extinction_expression Fc^*^=kFc[1+0.001xFc^2^\l^3^/sin(2\q)]^-1/4^
_refine_ls_extinction_method 'SHELXL-2018/3 (Sheldrick 2018)'
_refine_ls_goodness_of_fit_ref 1.064
_refine_ls_hydrogen_treatment constr
_refine_ls_matrix_type full
_refine_ls_number_parameters 228
_refine_ls_number_reflns 2837
_refine_ls_number_restraints 0
_refine_ls_restrained_S_all 1.064
_refine_ls_R_factor_all 0.0676
_refine_ls_R_factor_gt 0.0465
_refine_ls_shift/su_max 0.000
_refine_ls_shift/su_mean 0.000
_refine_ls_structure_factor_coef Fsqd
_refine_ls_weighting_details 'w=1/[\s^2^(Fo^2^)+(0.0588P)^2^+0.0649P] where P=(Fo^2^+2Fc^2^)/3'
_refine_ls_weighting_scheme calc
_refine_ls_wR_factor_gt 0.1146
_refine_ls_wR_factor_ref 0.1347
_reflns_Friedel_coverage 0.000
_reflns_number_gt 2104
_reflns_number_total 2837
_reflns_threshold_expression 'I > 2\s(I)'
_cod_data_source_file d5nj04746c2.cif
_cod_data_source_block L3H
_cod_depositor_comments 'Adding full bibliography for 7064300--7064310.cif.'
_cod_database_code 7064303
_shelx_shelxl_version_number 2018/3
_chemical_oxdiff_formula 'C H N O '
_chemical_oxdiff_usercomment Mo
_shelx_space_group_comment
;
The symmetry employed for this shelxl refinement is uniquely defined
by the following loop, which should always be used as a source of
symmetry information in preference to the above space-group names.
They are only intended as comments.
;
_shelx_estimated_absorpt_t_max 0.983
_shelx_estimated_absorpt_t_min 0.959
_diffrn_oxdiff_ac4_digest_frames
;
01ca07e747673b9f0fbedaaeb24de3f90a00027c770
;
_olex2_refinement_description
;
1. Fixed Uiso
 At 1.2 times of:
  All C(H) groups, All N(H,H) groups
2.a Rotating group:
 N2(H2a,H2b)
2.b Aromatic/amide H refined with riding coordinates:
 C1(H1), C2(H2), C3(H3), C4(H4), C9(H9), C10(H10), C11(H11), C12(H12),
 C16(H16), C17(H17), C18(H18), C19(H19)
;
_olex2_submission_original_sample_id AR-RD2
_olex2_submission_special_instructions 'No special instructions were received'
_oxdiff_exptl_absorpt_empirical_details
;
Empirical correction (ABSPACK) includes:
- Absorption correction using spherical harmonics
- Frame scaling
;
_oxdiff_exptl_absorpt_empirical_full_max 3.481
_oxdiff_exptl_absorpt_empirical_full_min 0.403

loop_
_space_group_symop_operation_xyz
'x, y, z'
'-x, -y, -z'

loop_
_atom_site_label
_atom_site_type_symbol
_atom_site_fract_x
_atom_site_fract_y
_atom_site_fract_z
_atom_site_U_iso_or_equiv
_atom_site_adp_type
_atom_site_occupancy
_atom_site_site_symmetry_order
_atom_site_calc_flag
_atom_site_refinement_flags_posn
_atom_site_refinement_flags_adp
_atom_site_refinement_flags_occupancy
_atom_site_disorder_assembly
_atom_site_disorder_group
Cl1 Cl 0.67920(10) 0.40865(6) 0.62841(7) 0.0748(3) Uani 1 1 d . . . . .
N1 N -0.1844(3) 0.95129(19) 0.67922(19) 0.0560(5) Uani 1 1 d . . . . .
N2 N 0.0917(3) 0.8198(2) 0.60505(19) 0.0650(6) Uani 1 1 d . . . . .
H2A H 0.197679 0.798389 0.557583 0.078 Uiso 1 1 d R U . . .
H2B H 0.003832 0.855816 0.567094 0.078 Uiso 1 1 d R U . . .
N3 N 0.1989(2) 0.81755(17) 0.80770(17) 0.0491(5) Uani 1 1 d . . . . .
N4 N 0.4158(2) 0.76470(18) 0.63965(17) 0.0504(5) Uani 1 1 d . . . . .
N5 N 0.6068(2) 0.66925(16) 0.77914(17) 0.0443(5) Uani 1 1 d . . . . .
C1 C -0.3253(3) 1.0171(3) 0.7126(3) 0.0622(7) Uani 1 1 d . . . . .
H1 H -0.401466 1.046256 0.648591 0.075 Uiso 1 1 calc R U . . .
C2 C -0.3643(3) 1.0442(2) 0.8355(3) 0.0615(7) Uani 1 1 d . . . . .
H2 H -0.463677 1.091646 0.854394 0.074 Uiso 1 1 calc R U . . .
C3 C -0.2529(3) 0.9994(3) 0.9300(3) 0.0633(7) Uani 1 1 d . . . . .
H3 H -0.275780 1.016444 1.014633 0.076 Uiso 1 1 calc R U . . .
C4 C -0.1079(3) 0.9294(2) 0.8997(2) 0.0528(6) Uani 1 1 d . . . . .
H4 H -0.032569 0.896031 0.964157 0.063 Uiso 1 1 calc R U . . .
C5 C -0.0750(3) 0.90916(19) 0.7721(2) 0.0447(5) Uani 1 1 d . . . . .
C6 C 0.0834(3) 0.8443(2) 0.7278(2) 0.0453(5) Uani 1 1 d . . . . .
C7 C 0.3527(3) 0.7656(2) 0.7693(2) 0.0457(6) Uani 1 1 d . . . . .
C8 C 0.4718(3) 0.70701(19) 0.8584(2) 0.0438(5) Uani 1 1 d . . . . .
C9 C 0.4811(3) 0.6787(2) 0.9994(2) 0.0498(6) Uani 1 1 d . . . . .
H9 H 0.391556 0.701784 1.054691 0.060 Uiso 1 1 calc R U . . .
C10 C 0.6210(3) 0.6178(2) 1.0538(2) 0.0563(6) Uani 1 1 d . . . . .
H10 H 0.628224 0.599187 1.146710 0.068 Uiso 1 1 calc R U . . .
C11 C 0.7561(3) 0.5824(2) 0.9698(2) 0.0603(7) Uani 1 1 d . . . . .
H11 H 0.851763 0.540551 1.008555 0.072 Uiso 1 1 calc R U . . .
C12 C 0.7503(3) 0.6075(2) 0.8349(2) 0.0533(6) Uani 1 1 d . . . . .
H12 H 0.840422 0.583972 0.780524 0.064 Uiso 1 1 calc R U . . .
C13 C 0.5668(3) 0.7067(2) 0.6473(2) 0.0481(6) Uani 1 1 d . . . . .
C14 C 0.6788(3) 0.6899(2) 0.5309(2) 0.0472(5) Uani 1 1 d . . . . .
C15 C 0.7365(3) 0.5605(2) 0.5103(2) 0.0526(6) Uani 1 1 d . . . . .
C16 C 0.8368(3) 0.5485(3) 0.3976(2) 0.0621(7) Uani 1 1 d . . . . .
H16 H 0.875315 0.460878 0.386754 0.074 Uiso 1 1 calc R U . . .
C17 C 0.8795(3) 0.6671(3) 0.3012(2) 0.0662(7) Uani 1 1 d . . . . .
H17 H 0.947852 0.659718 0.224930 0.079 Uiso 1 1 calc R U . . .
C18 C 0.8225(3) 0.7968(3) 0.3161(2) 0.0616(7) Uani 1 1 d . . . . .
H18 H 0.850947 0.876611 0.249399 0.074 Uiso 1 1 calc R U . . .
C19 C 0.7232(3) 0.8089(2) 0.4298(2) 0.0548(6) Uani 1 1 d . . . . .
H19 H 0.685351 0.897052 0.439473 0.066 Uiso 1 1 calc R U . . .

loop_
_atom_site_aniso_label
_atom_site_aniso_U_11
_atom_site_aniso_U_22
_atom_site_aniso_U_33
_atom_site_aniso_U_23
_atom_site_aniso_U_13
_atom_site_aniso_U_12
Cl1 0.1025(7) 0.0544(4) 0.0632(4) -0.0148(3) 0.0121(4) -0.0137(4)
N1 0.0578(14) 0.0601(11) 0.0504(11) -0.0176(9) -0.0080(10) 0.0016(10)
N2 0.0624(15) 0.0886(14) 0.0472(11) -0.0315(11) -0.0055(10) 0.0106(12)
N3 0.0555(14) 0.0490(9) 0.0415(10) -0.0146(8) -0.0007(9) 0.0015(9)
N4 0.0551(14) 0.0540(10) 0.0392(10) -0.0134(8) 0.0003(9) 0.0024(9)
N5 0.0483(12) 0.0430(9) 0.0408(10) -0.0115(7) -0.0018(8) -0.0032(8)
C1 0.0548(17) 0.0682(15) 0.0649(16) -0.0223(13) -0.0111(13) 0.0039(13)
C2 0.0527(17) 0.0607(13) 0.0700(17) -0.0233(13) 0.0068(13) -0.0014(12)
C3 0.0620(19) 0.0768(16) 0.0531(14) -0.0274(13) 0.0071(12) -0.0039(14)
C4 0.0574(17) 0.0582(12) 0.0431(12) -0.0175(10) -0.0005(11) -0.0025(11)
C5 0.0526(15) 0.0373(10) 0.0427(12) -0.0097(9) 0.0001(10) -0.0065(9)
C6 0.0568(16) 0.0393(10) 0.0377(11) -0.0104(9) 0.0005(10) -0.0024(10)
C7 0.0542(15) 0.0413(10) 0.0395(11) -0.0115(9) 0.0012(10) -0.0009(10)
C8 0.0502(15) 0.0385(10) 0.0424(11) -0.0124(9) -0.0003(10) -0.0041(9)
C9 0.0649(17) 0.0458(11) 0.0409(12) -0.0153(9) -0.0022(11) -0.0074(11)
C10 0.0670(18) 0.0611(13) 0.0439(12) -0.0166(11) -0.0103(12) -0.0079(12)
C11 0.0600(18) 0.0646(14) 0.0562(15) -0.0126(12) -0.0157(13) -0.0048(13)
C12 0.0473(16) 0.0542(12) 0.0572(14) -0.0155(11) -0.0035(11) -0.0014(11)
C13 0.0537(16) 0.0487(11) 0.0413(12) -0.0132(9) -0.0030(10) -0.0023(11)
C14 0.0452(14) 0.0581(12) 0.0391(11) -0.0159(10) -0.0024(10) -0.0031(10)
C15 0.0584(17) 0.0538(12) 0.0452(12) -0.0141(10) -0.0024(11) -0.0053(11)
C16 0.068(2) 0.0680(14) 0.0517(14) -0.0267(12) 0.0020(12) 0.0026(13)
C17 0.069(2) 0.0873(18) 0.0435(13) -0.0241(13) 0.0078(12) -0.0102(15)
C18 0.0691(19) 0.0680(15) 0.0443(13) -0.0097(12) 0.0019(12) -0.0136(13)
C19 0.0625(17) 0.0554(12) 0.0462(13) -0.0140(11) -0.0034(11) -0.0057(11)

loop_
_atom_type_symbol
_atom_type_description
_atom_type_scat_dispersion_real
_atom_type_scat_dispersion_imag
_atom_type_scat_source
C C 0.0033 0.0016 'International Tables Vol C Tables 4.2.6.8 and 6.1.1.4'
H H 0.0000 0.0000 'International Tables Vol C Tables 4.2.6.8 and 6.1.1.4'
Cl Cl 0.1484 0.1585 'International Tables Vol C Tables 4.2.6.8 and 6.1.1.4'
N N 0.0061 0.0033 'International Tables Vol C Tables 4.2.6.8 and 6.1.1.4'

loop_
_geom_angle_atom_site_label_1
_geom_angle_atom_site_label_2
_geom_angle_atom_site_label_3
_geom_angle
_geom_angle_site_symmetry_1
_geom_angle_site_symmetry_3
_geom_angle_publ_flag
C1 N1 C5 117.9(2) . . ?
H2A N2 H2B 125.9 . . ?
C6 N2 H2A 120.6 . . ?
C6 N2 H2B 109.4 . . ?
C6 N3 C7 121.35(19) . . ?
C13 N4 C7 107.57(18) . . ?
C12 N5 C8 121.62(18) . . ?
C13 N5 C8 107.51(18) . . ?
C13 N5 C12 130.9(2) . . ?
N1 C1 H1 118.2 . . ?
N1 C1 C2 123.6(2) . . ?
C2 C1 H1 118.2 . . ?
C1 C2 H2 121.0 . . ?
C1 C2 C3 118.0(3) . . ?
C3 C2 H2 121.0 . . ?
C2 C3 H3 120.1 . . ?
C2 C3 C4 119.8(2) . . ?
C4 C3 H3 120.1 . . ?
C3 C4 H4 120.5 . . ?
C3 C4 C5 118.9(2) . . ?
C5 C4 H4 120.5 . . ?
N1 C5 C4 121.7(2) . . ?
N1 C5 C6 116.0(2) . . ?
C4 C5 C6 122.3(2) . . ?
N2 C6 C5 115.2(2) . . ?
N3 C6 N2 126.6(2) . . ?
N3 C6 C5 118.17(19) . . ?
N3 C7 N4 127.02(19) . . ?
N3 C7 C8 124.13(19) . . ?
N4 C7 C8 108.8(2) . . ?
N5 C8 C7 105.64(18) . . ?
N5 C8 C9 118.8(2) . . ?
C7 C8 C9 135.5(2) . . ?
C8 C9 H9 120.3 . . ?
C10 C9 C8 119.5(2) . . ?
C10 C9 H9 120.3 . . ?
C9 C10 H10 119.9 . . ?
C9 C10 C11 120.1(2) . . ?
C11 C10 H10 119.9 . . ?
C10 C11 H11 119.2 . . ?
C12 C11 C10 121.7(2) . . ?
C12 C11 H11 119.2 . . ?
N5 C12 H12 120.8 . . ?
C11 C12 N5 118.3(2) . . ?
C11 C12 H12 120.8 . . ?
N4 C13 N5 110.4(2) . . ?
N4 C13 C14 124.95(18) . . ?
N5 C13 C14 124.6(2) . . ?
C15 C14 C13 123.4(2) . . ?
C15 C14 C19 117.4(2) . . ?
C19 C14 C13 119.1(2) . . ?
C14 C15 Cl1 119.75(19) . . ?
C16 C15 Cl1 118.31(19) . . ?
C16 C15 C14 121.9(2) . . ?
C15 C16 H16 120.4 . . ?
C17 C16 C15 119.2(2) . . ?
C17 C16 H16 120.4 . . ?
C16 C17 H17 119.6 . . ?
C16 C17 C18 120.7(2) . . ?
C18 C17 H17 119.6 . . ?
C17 C18 H18 120.0 . . ?
C17 C18 C19 120.1(2) . . ?
C19 C18 H18 120.0 . . ?
C14 C19 H19 119.7 . . ?
C18 C19 C14 120.7(2) . . ?
C18 C19 H19 119.7 . . ?

loop_
_geom_bond_atom_site_label_1
_geom_bond_atom_site_label_2
_geom_bond_distance
_geom_bond_site_symmetry_2
_geom_bond_publ_flag
Cl1 C15 1.737(2) . ?
N1 C1 1.330(3) . ?
N1 C5 1.343(3) . ?
N2 H2A 0.9875 . ?
N2 H2B 0.8597 . ?
N2 C6 1.350(3) . ?
N3 C6 1.294(3) . ?
N3 C7 1.378(3) . ?
N4 C7 1.379(3) . ?
N4 C13 1.319(3) . ?
N5 C8 1.389(3) . ?
N5 C12 1.383(3) . ?
N5 C13 1.372(3) . ?
C1 H1 0.9300 . ?
C1 C2 1.365(3) . ?
C2 H2 0.9300 . ?
C2 C3 1.368(3) . ?
C3 H3 0.9300 . ?
C3 C4 1.368(3) . ?
C4 H4 0.9300 . ?
C4 C5 1.379(3) . ?
C5 C6 1.477(3) . ?
C7 C8 1.390(3) . ?
C8 C9 1.409(3) . ?
C9 H9 0.9300 . ?
C9 C10 1.351(3) . ?
C10 H10 0.9300 . ?
C10 C11 1.409(4) . ?
C11 H11 0.9300 . ?
C11 C12 1.346(3) . ?
C12 H12 0.9300 . ?
C13 C14 1.466(3) . ?
C14 C15 1.393(3) . ?
C14 C19 1.399(3) . ?
C15 C16 1.374(3) . ?
C16 H16 0.9300 . ?
C16 C17 1.370(3) . ?
C17 H17 0.9300 . ?
C17 C18 1.373(3) . ?
C18 H18 0.9300 . ?
C18 C19 1.378(3) . ?
C19 H19 0.9300 . ?

loop_
_geom_torsion_atom_site_label_1
_geom_torsion_atom_site_label_2
_geom_torsion_atom_site_label_3
_geom_torsion_atom_site_label_4
_geom_torsion
_geom_torsion_site_symmetry_1
_geom_torsion_site_symmetry_2
_geom_torsion_site_symmetry_3
_geom_torsion_site_symmetry_4
_geom_torsion_publ_flag
Cl1 C15 C16 C17 178.09(19) . . . . ?
N1 C1 C2 C3 -0.9(4) . . . . ?
N1 C5 C6 N2 -7.8(3) . . . . ?
N1 C5 C6 N3 171.83(19) . . . . ?
N3 C7 C8 N5 -179.68(18) . . . . ?
N3 C7 C8 C9 1.6(4) . . . . ?
N4 C7 C8 N5 -0.8(2) . . . . ?
N4 C7 C8 C9 -179.5(2) . . . . ?
N4 C13 C14 C15 -113.4(3) . . . . ?
N4 C13 C14 C19 62.4(3) . . . . ?
N5 C8 C9 C10 1.0(3) . . . . ?
N5 C13 C14 C15 69.4(3) . . . . ?
N5 C13 C14 C19 -114.8(2) . . . . ?
C1 N1 C5 C4 1.7(3) . . . . ?
C1 N1 C5 C6 -176.38(19) . . . . ?
C1 C2 C3 C4 -0.2(4) . . . . ?
C2 C3 C4 C5 1.9(4) . . . . ?
C3 C4 C5 N1 -2.8(3) . . . . ?
C3 C4 C5 C6 175.22(19) . . . . ?
C4 C5 C6 N2 174.1(2) . . . . ?
C4 C5 C6 N3 -6.3(3) . . . . ?
C5 N1 C1 C2 0.1(4) . . . . ?
C6 N3 C7 N4 15.7(3) . . . . ?
C6 N3 C7 C8 -165.7(2) . . . . ?
C7 N3 C6 N2 3.9(3) . . . . ?
C7 N3 C6 C5 -175.73(16) . . . . ?
C7 N4 C13 N5 -0.3(2) . . . . ?
C7 N4 C13 C14 -177.8(2) . . . . ?
C7 C8 C9 C10 179.5(2) . . . . ?
C8 N5 C12 C11 1.0(3) . . . . ?
C8 N5 C13 N4 -0.2(2) . . . . ?
C8 N5 C13 C14 177.34(19) . . . . ?
C8 C9 C10 C11 -0.3(3) . . . . ?
C9 C10 C11 C12 -0.1(4) . . . . ?
C10 C11 C12 N5 -0.3(3) . . . . ?
C12 N5 C8 C7 179.71(17) . . . . ?
C12 N5 C8 C9 -1.3(3) . . . . ?
C12 N5 C13 N4 -179.17(19) . . . . ?
C12 N5 C13 C14 -1.6(3) . . . . ?
C13 N4 C7 N3 179.52(19) . . . . ?
C13 N4 C7 C8 0.7(2) . . . . ?
C13 N5 C8 C7 0.6(2) . . . . ?
C13 N5 C8 C9 179.58(18) . . . . ?
C13 N5 C12 C11 179.8(2) . . . . ?
C13 C14 C15 Cl1 -1.6(3) . . . . ?
C13 C14 C15 C16 177.6(2) . . . . ?
C13 C14 C19 C18 -177.1(2) . . . . ?
C14 C15 C16 C17 -1.1(4) . . . . ?
C15 C14 C19 C18 -1.1(3) . . . . ?
C15 C16 C17 C18 -0.3(4) . . . . ?
C16 C17 C18 C19 1.0(4) . . . . ?
C17 C18 C19 C14 -0.2(4) . . . . ?
C19 C14 C15 Cl1 -177.38(17) . . . . ?
C19 C14 C15 C16 1.8(3) . . . . ?
